data_7714294
loop_
_publ_author_name
'Aman, Michal'
'Dost\'al, Libor'
'R\%u\<zi\<cka, Ale\<s'
'Ruzickova, Zdenka'
'Jambor, Roman'

_publ_section_title
;
 B-substituted group 1 phosphides: Synthesis and reactivity
;
_journal_name_full 'Dalton Transactions'
_journal_paper_doi 10.1039/D3DT02568C
_journal_year 2023
_chemical_formula_moiety 'C44 H56 B2 P2'
_chemical_formula_sum 'C44 H56 B2 P2'
_chemical_formula_weight 668.44
_space_group_crystal_system triclinic
_space_group_IT_number 2
_space_group_name_Hall '-P 1'
_space_group_name_H-M_alt 'P -1'
_atom_sites_solution_hydrogens geom
_audit_creation_method 'APEX3 v2016.5-0'
_audit_update_record
;
2023-06-06 deposited with the CCDC.	2023-10-18 downloaded from the CCDC.
;
_cell_angle_alpha 73.078(5)
_cell_angle_beta 79.266(9)
_cell_angle_gamma 71.317(9)
_cell_formula_units_Z 2
_cell_length_a 11.682(3)
_cell_length_b 13.1359(19)
_cell_length_c 13.467(2)
_cell_measurement_reflns_used 48821
_cell_measurement_temperature 150(2)
_cell_measurement_theta_max 25
_cell_measurement_theta_min 1
_cell_volume 1863.0(6)
_computing_structure_refinement 'SHELXL-2019/1 (Sheldrick, 2019)'
_diffrn_ambient_temperature 150(2)
_diffrn_detector_area_resol_mean 10.4167
_diffrn_measured_fraction_theta_full 0.947
_diffrn_measured_fraction_theta_max 0.947
_diffrn_measurement_device_type 'Bruker D8 - Venture'
_diffrn_measurement_method '\f and \w scans to fill the Ewald sphere'
_diffrn_radiation_type MoK\a
_diffrn_radiation_wavelength 0.71073
_diffrn_reflns_av_R_equivalents 0.1129
_diffrn_reflns_av_unetI/netI 0.0700
_diffrn_reflns_Laue_measured_fraction_full 0.947
_diffrn_reflns_Laue_measured_fraction_max 0.947
_diffrn_reflns_limit_h_max 13
_diffrn_reflns_limit_h_min -13
_diffrn_reflns_limit_k_max 15
_diffrn_reflns_limit_k_min -15
_diffrn_reflns_limit_l_max 16
_diffrn_reflns_limit_l_min -16
_diffrn_reflns_number 41237
_diffrn_reflns_point_group_measured_fraction_full 0.947
_diffrn_reflns_point_group_measured_fraction_max 0.947
_diffrn_reflns_theta_full 25.000
_diffrn_reflns_theta_max 25.000
_diffrn_reflns_theta_min 2.257
_diffrn_source 'sealed X-ray tube'
_exptl_absorpt_coefficient_mu 0.148
_exptl_absorpt_correction_T_max 0.7456
_exptl_absorpt_correction_T_min 0.4255
_exptl_absorpt_correction_type multi-scan
_exptl_absorpt_process_details
;
SADABS-2016/2 - Bruker AXS area detector
scaling and absorption correction
Reference: Krause, L., Herbst-Irmer, R., Sheldrick G.M. & Stalke D.,
 J. Appl. Cryst. 48 (2015) 3-10.
;
_exptl_crystal_colour colourless
_exptl_crystal_density_diffrn 1.192
_exptl_crystal_description plate
_exptl_crystal_F_000 720
_exptl_crystal_size_max 0.387
_exptl_crystal_size_mid 0.273
_exptl_crystal_size_min 0.044
_refine_diff_density_max 1.201
_refine_diff_density_min -0.439
_refine_diff_density_rms 0.062
_refine_ls_extinction_method none
_refine_ls_goodness_of_fit_ref 1.095
_refine_ls_hydrogen_treatment constr
_refine_ls_matrix_type full
_refine_ls_number_parameters 421
_refine_ls_number_reflns 6207
_refine_ls_number_restraints 390
_refine_ls_restrained_S_all 1.067
_refine_ls_R_factor_all 0.1045
_refine_ls_R_factor_gt 0.0706
_refine_ls_shift/su_max 0.000
_refine_ls_shift/su_mean 0.000
_refine_ls_structure_factor_coef Fsqd
_refine_ls_weighting_details 'w=1/[\s^2^(Fo^2^)+(0.0366P)^2^+2.5901P] where P=(Fo^2^+2Fc^2^)/3'
_refine_ls_weighting_scheme calc
_refine_ls_wR_factor_gt 0.1218
_refine_ls_wR_factor_ref 0.1307
_reflns_Friedel_coverage 0.000
_reflns_number_gt 4500
_reflns_number_total 6207
_reflns_threshold_expression 'I > 2\s(I)'
_cod_data_source_file d3dt02568c7.cif
_cod_data_source_block 3
_cod_original_cell_volume 1863.1(6)
_cod_database_code 7714294
_shelx_shelxl_version_number 2019/1
_shelx_space_group_comment
;
The symmetry employed for this shelxl refinement is uniquely defined
by the following loop, which should always be used as a source of
symmetry information in preference to the above space-group names.
They are only intended as comments.
;
_exptl_absorpt_special_details
;
The ratio of minimum to maximum
apparent transmission was 0.571
;

loop_
_space_group_symop_operation_xyz
'x, y, z'
'-x, -y, -z'

loop_
_atom_site_label
_atom_site_type_symbol
_atom_site_fract_x
_atom_site_fract_y
_atom_site_fract_z
_atom_site_U_iso_or_equiv
_atom_site_adp_type
_atom_site_occupancy
_atom_site_site_symmetry_order
_atom_site_calc_flag
_atom_site_refinement_flags_posn
_atom_site_refinement_flags_adp
_atom_site_refinement_flags_occupancy
_atom_site_disorder_assembly
_atom_site_disorder_group
P1 P 0.01045(7) 0.92121(6) 0.59204(6) 0.01425(18) Uani 1 1 d . . . . .
C1' C 0.3880(3) 0.6801(2) 0.8743(2) 0.0155(6) Uani 1 1 d . . . . .
C1 C -0.0356(3) 0.9932(2) 0.6967(2) 0.0153(6) Uani 1 1 d . . . . .
B1 B 0.1189(3) 1.0151(3) 0.5072(2) 0.01425(18) Uani 1 1 d . . . . .
P2 P 0.51011(7) 0.55173(7) 0.89613(6) 0.01699(19) Uani 1 1 d . . . . .
C2' C 0.3935(3) 0.7853(3) 0.8213(2) 0.0208(7) Uani 1 1 d . . . . .
H2' H 0.468260 0.796620 0.785488 0.025 Uiso 1 1 calc R U . . .
C2 C -0.1170(3) 0.9770(3) 0.7833(2) 0.0201(7) Uani 1 1 d . . . . .
H2 H -0.157395 0.921647 0.794765 0.024 Uiso 1 1 calc R U . . .
B2 B 0.4041(3) 0.4567(3) 0.9849(3) 0.01699(19) Uani 1 1 d . . . . .
C3' C 0.2889(3) 0.8764(3) 0.8198(2) 0.0236(7) Uani 1 1 d . . . . .
H3' H 0.294161 0.948873 0.783859 0.028 Uiso 1 1 calc R U . . .
C3 C -0.1410(3) 1.0426(3) 0.8554(2) 0.0247(7) Uani 1 1 d . . . . .
H3 H -0.197967 1.031511 0.914889 0.030 Uiso 1 1 calc R U . . .
C4 C -0.0829(3) 1.1218(3) 0.8403(2) 0.0235(7) Uani 1 1 d . . . . .
H4 H -0.099167 1.164492 0.890084 0.028 Uiso 1 1 calc R U . . .
C4' C 0.1798(3) 0.8620(3) 0.8693(2) 0.0208(7) Uani 1 1 d . . . . .
H4' H 0.110545 0.924516 0.868609 0.025 Uiso 1 1 calc R U . . .
C5' C 0.1693(3) 0.7545(2) 0.9217(2) 0.0166(6) Uani 1 1 d . . . . .
C5 C 0.0013(3) 1.1414(2) 0.7515(2) 0.0192(7) Uani 1 1 d . . . . .
C6 C 0.0641(3) 1.2226(3) 0.7315(2) 0.0238(7) Uani 1 1 d . . . . .
H6 H 0.051795 1.266286 0.779792 0.029 Uiso 1 1 calc R U . . .
C6' C 0.0580(3) 0.7337(3) 0.9707(2) 0.0203(7) Uani 1 1 d . . . . .
H6' H -0.014284 0.793496 0.969067 0.024 Uiso 1 1 calc R U . . .
C7 C 0.1416(3) 1.2384(3) 0.6435(2) 0.0242(7) Uani 1 1 d . . . . .
H7 H 0.182813 1.293392 0.630886 0.029 Uiso 1 1 calc R U . . .
C7' C 0.0540(3) 0.6285(3) 1.0199(2) 0.0208(7) Uani 1 1 d . . . . .
H7' H -0.021506 0.615408 1.051267 0.025 Uiso 1 1 calc R U . . .
C8 C 0.1621(3) 1.1746(2) 0.5705(2) 0.0191(7) Uani 1 1 d . . . . .
H8 H 0.216564 1.187953 0.509623 0.023 Uiso 1 1 calc R U . . .
C8' C 0.1607(3) 0.5382(3) 1.0252(2) 0.0182(7) Uani 1 1 d . . . . .
H8' H 0.155335 0.465677 1.060634 0.022 Uiso 1 1 calc R U . . .
C9 C 0.1052(3) 1.0935(2) 0.5851(2) 0.0154(6) Uani 1 1 d . . . . .
C9' C 0.2721(3) 0.5528(2) 0.9804(2) 0.0153(6) Uani 1 1 d . . . . .
C10 C 0.0239(3) 1.0766(2) 0.6783(2) 0.0155(6) Uani 1 1 d . . . . .
C10' C 0.2753(3) 0.6627(2) 0.9256(2) 0.0151(6) Uani 1 1 d . . . . .
C12 C 0.1453(3) 0.7127(2) 0.5639(2) 0.0189(7) Uani 1 1 d . . . . .
H12A H 0.090282 0.716840 0.514220 0.023 Uiso 1 1 calc R U . . .
H12B H 0.207438 0.750013 0.524616 0.023 Uiso 1 1 calc R U . . .
C12' C 0.6769(3) 0.6047(3) 0.7236(2) 0.0230(7) Uani 1 1 d . . . . .
H12C H 0.627321 0.683272 0.709693 0.028 Uiso 1 1 calc R U . . .
H12D H 0.733791 0.593536 0.774442 0.028 Uiso 1 1 calc R U . . .
C11 C 0.0724(3) 0.7718(2) 0.6487(2) 0.0164(6) Uani 1 1 d . . . . .
H11 H 0.130108 0.763249 0.698910 0.020 Uiso 1 1 calc R U . . .
C11' C 0.5935(3) 0.5298(2) 0.7709(2) 0.0184(7) Uani 1 1 d . . . . .
H11' H 0.532488 0.547290 0.720798 0.022 Uiso 1 1 calc R U . . .
C13 C 0.2072(3) 0.5911(3) 0.6139(2) 0.0235(7) Uani 1 1 d . . . . .
H13A H 0.254777 0.553766 0.559003 0.028 Uiso 1 1 calc R U . . .
H13B H 0.263986 0.587201 0.661996 0.028 Uiso 1 1 calc R U . . .
C13' C 0.7496(3) 0.5806(3) 0.6220(2) 0.0257(7) Uani 1 1 d . . . . .
H13C H 0.693417 0.601095 0.568174 0.031 Uiso 1 1 calc R U . . .
H13D H 0.806740 0.626598 0.596928 0.031 Uiso 1 1 calc R U . . .
C14 C 0.1138(3) 0.5321(3) 0.6736(2) 0.0255(7) Uani 1 1 d . . . . .
H14A H 0.155605 0.454704 0.708100 0.031 Uiso 1 1 calc R U . . .
H14B H 0.061857 0.529994 0.624331 0.031 Uiso 1 1 calc R U . . .
C14' C 0.8204(3) 0.4588(3) 0.6374(2) 0.0263(8) Uani 1 1 d . . . . .
H14C H 0.863477 0.445094 0.569815 0.032 Uiso 1 1 calc R U . . .
H14D H 0.881932 0.439787 0.686390 0.032 Uiso 1 1 calc R U . . .
C16 C -0.0234(3) 0.7142(3) 0.7091(2) 0.0215(7) Uani 1 1 d . . . . .
H16A H -0.083016 0.722520 0.661721 0.026 Uiso 1 1 calc R U . . .
H16B H -0.067344 0.749961 0.765954 0.026 Uiso 1 1 calc R U . . .
C16' C 0.6668(3) 0.4069(3) 0.7840(2) 0.0225(7) Uani 1 1 d . . . . .
H16C H 0.725155 0.386224 0.836092 0.027 Uiso 1 1 calc R U . . .
H16D H 0.610901 0.359733 0.810112 0.027 Uiso 1 1 calc R U . . .
C15 C 0.0348(3) 0.5907(3) 0.7554(2) 0.0281(8) Uani 1 1 d . . . . .
H15A H 0.085045 0.582664 0.810327 0.034 Uiso 1 1 calc R U . . .
H15B H -0.030043 0.554476 0.788479 0.034 Uiso 1 1 calc R U . . .
C15' C 0.7358(3) 0.3860(3) 0.6802(2) 0.0248(7) Uani 1 1 d . . . . .
H15C H 0.783504 0.306982 0.690667 0.030 Uiso 1 1 calc R U . . .
H15D H 0.677269 0.401955 0.629326 0.030 Uiso 1 1 calc R U . . .
C17 C 0.2518(3) 0.9582(2) 0.4555(2) 0.0158(6) Uani 1 1 d . . . . .
H17 H 0.239255 0.908661 0.416973 0.019 Uiso 1 1 calc R U . . .
C17' C 0.4111(3) 0.3402(3) 0.9616(2) 0.0197(7) Uani 1 1 d . . . . .
H17' H 0.499176 0.298638 0.954535 0.024 Uiso 1 1 calc R U . . .
C18 C 0.3149(3) 1.0380(3) 0.3748(2) 0.0221(7) Uani 1 1 d . . . . .
H18A H 0.258068 1.088181 0.323337 0.027 Uiso 1 1 calc R U . . .
H18B H 0.337304 1.084105 0.410313 0.027 Uiso 1 1 calc R U . . .
C18' C 0.3633(3) 0.3591(3) 0.8563(2) 0.0266(8) Uani 1 1 d . . . . .
H18C H 0.275194 0.397710 0.860577 0.032 Uiso 1 1 calc R U . . .
H18D H 0.404773 0.407316 0.800784 0.032 Uiso 1 1 calc R U . . .
C19 C 0.4285(3) 0.9745(3) 0.3185(3) 0.0301(8) Uani 1 1 d . . . . .
H19A H 0.405544 0.931928 0.279409 0.036 Uiso 1 1 calc R U . . .
H19B H 0.468285 1.027466 0.267725 0.036 Uiso 1 1 calc R U . . .
C19' C 0.3849(4) 0.2495(3) 0.8277(3) 0.0403(10) Uani 1 1 d . . . . .
H19C H 0.348238 0.264321 0.762449 0.048 Uiso 1 1 calc R U . . .
H19D H 0.473385 0.215563 0.814675 0.048 Uiso 1 1 calc R U . . .
C20 C 0.5168(3) 0.8955(3) 0.3957(3) 0.0366(9) Uani 1 1 d . . . . .
H20A H 0.548941 0.939005 0.426773 0.044 Uiso 1 1 calc R U . . .
H20B H 0.586073 0.850116 0.358089 0.044 Uiso 1 1 calc R U . . .
C20' C 0.3306(4) 0.1682(3) 0.9138(3) 0.0429(10) Uani 1 1 d . . . . .
H20C H 0.240915 0.196716 0.919012 0.051 Uiso 1 1 calc R U . . .
H20D H 0.354034 0.095955 0.895592 0.051 Uiso 1 1 calc R U . . .
C21 C 0.4574(3) 0.8188(3) 0.4825(3) 0.0357(9) Uani 1 1 d . . . . .
H21A H 0.515130 0.775568 0.535189 0.043 Uiso 1 1 calc R U . . .
H21B H 0.438614 0.765882 0.453016 0.043 Uiso 1 1 calc R U . . .
C21' C 0.3739(3) 0.1516(3) 1.0185(3) 0.0342(9) Uani 1 1 d . . . . .
H21C H 0.462278 0.114095 1.016152 0.041 Uiso 1 1 calc R U . . .
H21D H 0.332043 0.103349 1.073486 0.041 Uiso 1 1 calc R U . . .
C22 C 0.3406(3) 0.8833(3) 0.5354(2) 0.0235(7) Uani 1 1 d . . . . .
H22A H 0.360566 0.929205 0.572640 0.028 Uiso 1 1 calc R U . . .
H22B H 0.301692 0.830443 0.587389 0.028 Uiso 1 1 calc R U . . .
C22' C 0.3483(3) 0.2625(3) 1.0453(3) 0.0257(7) Uani 1 1 d . . . . .
H22C H 0.377543 0.249612 1.113605 0.031 Uiso 1 1 calc R U . . .
H22D H 0.259530 0.298149 1.051349 0.031 Uiso 1 1 calc R U . . .

loop_
_atom_site_aniso_label
_atom_site_aniso_U_11
_atom_site_aniso_U_22
_atom_site_aniso_U_33
_atom_site_aniso_U_23
_atom_site_aniso_U_13
_atom_site_aniso_U_12
P1 0.0167(4) 0.0118(4) 0.0138(4) -0.0019(3) -0.0026(3) -0.0039(3)
C1' 0.0153(15) 0.0147(15) 0.0142(14) -0.0026(12) -0.0040(12) -0.0005(12)
C1 0.0185(16) 0.0136(15) 0.0131(14) -0.0033(12) -0.0066(12) -0.0008(12)
B1 0.0167(4) 0.0118(4) 0.0138(4) -0.0019(3) -0.0026(3) -0.0039(3)
P2 0.0188(4) 0.0148(4) 0.0141(4) -0.0011(3) -0.0013(3) -0.0028(3)
C2' 0.0214(17) 0.0184(16) 0.0191(16) -0.0025(13) -0.0012(13) -0.0033(13)
C2 0.0202(17) 0.0209(17) 0.0189(15) -0.0052(13) -0.0035(13) -0.0044(13)
B2 0.0188(4) 0.0148(4) 0.0141(4) -0.0011(3) -0.0013(3) -0.0028(3)
C3' 0.0291(18) 0.0132(16) 0.0239(17) 0.0016(13) -0.0074(14) -0.0026(13)
C3 0.0241(18) 0.0276(18) 0.0202(16) -0.0092(14) 0.0006(14) -0.0028(15)
C4 0.0275(18) 0.0232(17) 0.0193(16) -0.0123(14) -0.0042(13) 0.0006(14)
C4' 0.0223(17) 0.0158(16) 0.0188(15) -0.0022(13) -0.0072(13) 0.0030(13)
C5' 0.0203(16) 0.0175(15) 0.0100(14) -0.0035(12) -0.0055(12) -0.0004(12)
C5 0.0219(16) 0.0142(15) 0.0201(15) -0.0063(13) -0.0082(12) 0.0017(13)
C6 0.0315(19) 0.0172(16) 0.0259(17) -0.0107(14) -0.0099(14) -0.0022(14)
C6' 0.0170(16) 0.0216(16) 0.0184(15) -0.0056(13) -0.0040(12) 0.0015(13)
C7 0.0259(18) 0.0175(17) 0.0328(18) -0.0082(14) -0.0087(14) -0.0062(14)
C7' 0.0168(16) 0.0277(18) 0.0163(15) -0.0065(13) 0.0006(12) -0.0045(13)
C8 0.0193(17) 0.0161(16) 0.0221(16) -0.0040(13) -0.0050(13) -0.0043(13)
C8' 0.0192(16) 0.0186(16) 0.0144(15) -0.0008(13) -0.0023(12) -0.0047(13)
C9 0.0147(15) 0.0128(15) 0.0183(15) -0.0039(12) -0.0075(12) 0.0001(12)
C9' 0.0191(16) 0.0163(15) 0.0103(14) -0.0040(12) -0.0034(12) -0.0030(12)
C10 0.0161(15) 0.0126(15) 0.0158(14) -0.0039(12) -0.0073(11) 0.0025(12)
C10' 0.0178(15) 0.0186(15) 0.0099(13) -0.0051(12) -0.0047(11) -0.0030(12)
C12 0.0214(17) 0.0169(16) 0.0182(15) -0.0051(13) -0.0001(13) -0.0056(13)
C12' 0.0285(18) 0.0174(16) 0.0205(16) -0.0033(13) 0.0006(13) -0.0059(14)
C11 0.0185(16) 0.0147(15) 0.0147(14) -0.0015(12) -0.0062(12) -0.0023(12)
C11' 0.0203(16) 0.0190(16) 0.0130(14) -0.0014(12) -0.0021(12) -0.0041(13)
C13 0.0260(18) 0.0183(16) 0.0250(17) -0.0069(13) -0.0035(14) -0.0027(14)
C13' 0.0282(19) 0.0240(18) 0.0212(16) -0.0018(14) 0.0019(14) -0.0084(15)
C14 0.034(2) 0.0143(16) 0.0231(17) -0.0004(13) -0.0046(14) -0.0038(14)
C14' 0.0244(18) 0.0286(18) 0.0221(17) -0.0075(14) 0.0029(14) -0.0043(15)
C16 0.0255(17) 0.0175(16) 0.0184(16) -0.0029(13) 0.0038(13) -0.0069(13)
C16' 0.0272(18) 0.0180(16) 0.0191(16) -0.0032(13) 0.0019(13) -0.0060(14)
C15 0.039(2) 0.0186(17) 0.0203(16) 0.0023(14) 0.0027(15) -0.0095(15)
C15' 0.0258(18) 0.0217(17) 0.0237(17) -0.0080(14) -0.0006(14) -0.0016(14)
C17 0.0173(15) 0.0151(15) 0.0167(14) -0.0046(12) -0.0049(12) -0.0044(12)
C17' 0.0194(17) 0.0209(16) 0.0167(15) -0.0034(13) -0.0013(12) -0.0040(13)
C18 0.0224(17) 0.0229(17) 0.0239(16) -0.0089(14) 0.0019(13) -0.0098(14)
C18' 0.0296(19) 0.0272(18) 0.0241(17) -0.0091(14) -0.0067(14) -0.0049(15)
C19 0.0231(18) 0.038(2) 0.0358(19) -0.0187(17) 0.0072(15) -0.0149(16)
C19' 0.052(3) 0.039(2) 0.037(2) -0.0230(18) -0.0110(18) -0.0075(19)
C20 0.0171(18) 0.048(2) 0.052(2) -0.0304(19) 0.0000(16) -0.0049(16)
C20' 0.046(2) 0.032(2) 0.060(2) -0.0246(19) -0.0072(19) -0.0114(19)
C21 0.0236(19) 0.035(2) 0.046(2) -0.0170(17) -0.0141(16) 0.0069(16)
C21' 0.038(2) 0.0220(19) 0.044(2) -0.0101(16) 0.0019(17) -0.0122(16)
C22 0.0206(17) 0.0219(17) 0.0274(17) -0.0052(14) -0.0107(13) -0.0016(14)
C22' 0.0258(19) 0.0204(17) 0.0300(18) -0.0055(14) -0.0007(14) -0.0073(14)

loop_
_atom_type_symbol
_atom_type_description
_atom_type_scat_dispersion_real
_atom_type_scat_dispersion_imag
_atom_type_scat_source
C C 0.0033 0.0016 'International Tables Vol C Tables 4.2.6.8 and 6.1.1.4'
H H 0.0000 0.0000 'International Tables Vol C Tables 4.2.6.8 and 6.1.1.4'
B B 0.0013 0.0007 'International Tables Vol C Tables 4.2.6.8 and 6.1.1.4'
P P 0.1023 0.0942 'International Tables Vol C Tables 4.2.6.8 and 6.1.1.4'

loop_
_geom_angle_atom_site_label_1
_geom_angle_atom_site_label_2
_geom_angle_atom_site_label_3
_geom_angle
_geom_angle_site_symmetry_1
_geom_angle_site_symmetry_3
_geom_angle_publ_flag
C1 P1 C11 108.99(13) . . ?
C1 P1 B1 108.53(13) . 2_576 ?
C11 P1 B1 123.72(14) . 2_576 ?
C1 P1 B1 94.88(13) . . ?
C11 P1 B1 121.39(14) . . ?
B1 P1 B1 95.16(14) 2_576 . ?
C2' C1' C10' 119.8(3) . . ?
C2' C1' P2 129.0(2) . . ?
C10' C1' P2 111.1(2) . . ?
C2 C1 C10 120.3(3) . . ?
C2 C1 P1 128.8(2) . . ?
C10 C1 P1 110.9(2) . . ?
C17 B1 C9 119.9(3) . . ?
C17 B1 P1 114.1(2) . 2_576 ?
C9 B1 P1 112.3(2) . 2_576 ?
C17 B1 P1 120.5(2) . . ?
C9 B1 P1 99.46(19) . . ?
P1 B1 P1 84.84(14) 2_576 . ?
C1' P2 C11' 109.82(13) . . ?
C1' P2 B2 109.00(14) . 2_667 ?
C11' P2 B2 121.59(14) . 2_667 ?
C1' P2 B2 95.38(14) . . ?
C11' P2 B2 123.00(14) . . ?
B2 P2 B2 94.40(14) 2_667 . ?
C1' C2' C3' 120.4(3) . . ?
C1' C2' H2' 119.8 . . ?
C3' C2' H2' 119.8 . . ?
C1 C2 C3 120.1(3) . . ?
C1 C2 H2 120.0 . . ?
C3 C2 H2 120.0 . . ?
C17' B2 C9' 117.8(3) . . ?
C17' B2 P2 117.2(2) . 2_667 ?
C9' B2 P2 111.4(2) . 2_667 ?
C17' B2 P2 120.8(2) . . ?
C9' B2 P2 98.8(2) . . ?
P2 B2 P2 85.60(14) 2_667 . ?
C4' C3' C2' 120.9(3) . . ?
C4' C3' H3' 119.6 . . ?
C2' C3' H3' 119.6 . . ?
C4 C3 C2 120.6(3) . . ?
C4 C3 H3 119.7 . . ?
C2 C3 H3 119.7 . . ?
C3 C4 C5 121.0(3) . . ?
C3 C4 H4 119.5 . . ?
C5 C4 H4 119.5 . . ?
C3' C4' C5' 120.5(3) . . ?
C3' C4' H4' 119.7 . . ?
C5' C4' H4' 119.7 . . ?
C6' C5' C4' 123.2(3) . . ?
C6' C5' C10' 118.2(3) . . ?
C4' C5' C10' 118.7(3) . . ?
C4 C5 C6 123.6(3) . . ?
C4 C5 C10 118.4(3) . . ?
C6 C5 C10 118.0(3) . . ?
C7 C6 C5 120.3(3) . . ?
C7 C6 H6 119.8 . . ?
C5 C6 H6 119.8 . . ?
C7' C6' C5' 120.3(3) . . ?
C7' C6' H6' 119.9 . . ?
C5' C6' H6' 119.9 . . ?
C6 C7 C8 121.1(3) . . ?
C6 C7 H7 119.4 . . ?
C8 C7 H7 119.4 . . ?
C6' C7' C8' 121.0(3) . . ?
C6' C7' H7' 119.5 . . ?
C8' C7' H7' 119.5 . . ?
C9 C8 C7 121.9(3) . . ?
C9 C8 H8 119.1 . . ?
C7 C8 H8 119.1 . . ?
C9' C8' C7' 121.7(3) . . ?
C9' C8' H8' 119.1 . . ?
C7' C8' H8' 119.1 . . ?
C8 C9 C10 116.9(3) . . ?
C8 C9 B1 127.1(3) . . ?
C10 C9 B1 116.0(3) . . ?
C8' C9' C10' 117.2(3) . . ?
C8' C9' B2 126.9(3) . . ?
C10' C9' B2 115.9(3) . . ?
C1 C10 C5 119.7(3) . . ?
C1 C10 C9 118.6(2) . . ?
C5 C10 C9 121.7(3) . . ?
C5' C10' C1' 119.7(3) . . ?
C5' C10' C9' 121.6(3) . . ?
C1' C10' C9' 118.7(3) . . ?
C13 C12 C11 109.9(2) . . ?
C13 C12 H12A 109.7 . . ?
C11 C12 H12A 109.7 . . ?
C13 C12 H12B 109.7 . . ?
C11 C12 H12B 109.7 . . ?
H12A C12 H12B 108.2 . . ?
C13' C12' C11' 111.9(3) . . ?
C13' C12' H12C 109.2 . . ?
C11' C12' H12C 109.2 . . ?
C13' C12' H12D 109.2 . . ?
C11' C12' H12D 109.2 . . ?
H12C C12' H12D 107.9 . . ?
C16 C11 C12 109.6(2) . . ?
C16 C11 P1 114.0(2) . . ?
C12 C11 P1 110.7(2) . . ?
C16 C11 H11 107.4 . . ?
C12 C11 H11 107.4 . . ?
P1 C11 H11 107.4 . . ?
C12' C11' C16' 110.4(3) . . ?
C12' C11' P2 113.2(2) . . ?
C16' C11' P2 109.8(2) . . ?
C12' C11' H11' 107.7 . . ?
C16' C11' H11' 107.7 . . ?
P2 C11' H11' 107.7 . . ?
C14 C13 C12 110.6(3) . . ?
C14 C13 H13A 109.5 . . ?
C12 C13 H13A 109.5 . . ?
C14 C13 H13B 109.5 . . ?
C12 C13 H13B 109.5 . . ?
H13A C13 H13B 108.1 . . ?
C14' C13' C12' 111.4(3) . . ?
C14' C13' H13C 109.4 . . ?
C12' C13' H13C 109.4 . . ?
C14' C13' H13D 109.4 . . ?
C12' C13' H13D 109.4 . . ?
H13C C13' H13D 108.0 . . ?
C13 C14 C15 111.0(3) . . ?
C13 C14 H14A 109.4 . . ?
C15 C14 H14A 109.4 . . ?
C13 C14 H14B 109.4 . . ?
C15 C14 H14B 109.4 . . ?
H14A C14 H14B 108.0 . . ?
C15' C14' C13' 110.6(3) . . ?
C15' C14' H14C 109.5 . . ?
C13' C14' H14C 109.5 . . ?
C15' C14' H14D 109.5 . . ?
C13' C14' H14D 109.5 . . ?
H14C C14' H14D 108.1 . . ?
C11 C16 C15 111.1(3) . . ?
C11 C16 H16A 109.4 . . ?
C15 C16 H16A 109.4 . . ?
C11 C16 H16B 109.4 . . ?
C15 C16 H16B 109.4 . . ?
H16A C16 H16B 108.0 . . ?
C15' C16' C11' 110.9(2) . . ?
C15' C16' H16C 109.5 . . ?
C11' C16' H16C 109.5 . . ?
C15' C16' H16D 109.5 . . ?
C11' C16' H16D 109.5 . . ?
H16C C16' H16D 108.0 . . ?
C14 C15 C16 112.4(3) . . ?
C14 C15 H15A 109.1 . . ?
C16 C15 H15A 109.1 . . ?
C14 C15 H15B 109.1 . . ?
C16 C15 H15B 109.1 . . ?
H15A C15 H15B 107.9 . . ?
C14' C15' C16' 110.5(3) . . ?
C14' C15' H15C 109.5 . . ?
C16' C15' H15C 109.5 . . ?
C14' C15' H15D 109.5 . . ?
C16' C15' H15D 109.5 . . ?
H15C C15' H15D 108.1 . . ?
C22 C17 C18 108.4(3) . . ?
C22 C17 B1 113.8(2) . . ?
C18 C17 B1 115.7(2) . . ?
C22 C17 H17 106.0 . . ?
C18 C17 H17 106.0 . . ?
B1 C17 H17 106.0 . . ?
C22' C17' C18' 108.2(3) . . ?
C22' C17' B2 117.0(2) . . ?
C18' C17' B2 111.5(3) . . ?
C22' C17' H17' 106.5 . . ?
C18' C17' H17' 106.5 . . ?
B2 C17' H17' 106.5 . . ?
C19 C18 C17 110.9(3) . . ?
C19 C18 H18A 109.5 . . ?
C17 C18 H18A 109.5 . . ?
C19 C18 H18B 109.5 . . ?
C17 C18 H18B 109.5 . . ?
H18A C18 H18B 108.0 . . ?
C19' C18' C17' 111.5(3) . . ?
C19' C18' H18C 109.3 . . ?
C17' C18' H18C 109.3 . . ?
C19' C18' H18D 109.3 . . ?
C17' C18' H18D 109.3 . . ?
H18C C18' H18D 108.0 . . ?
C20 C19 C18 110.7(3) . . ?
C20 C19 H19A 109.5 . . ?
C18 C19 H19A 109.5 . . ?
C20 C19 H19B 109.5 . . ?
C18 C19 H19B 109.5 . . ?
H19A C19 H19B 108.1 . . ?
C20' C19' C18' 111.9(3) . . ?
C20' C19' H19C 109.2 . . ?
C18' C19' H19C 109.2 . . ?
C20' C19' H19D 109.2 . . ?
C18' C19' H19D 109.2 . . ?
H19C C19' H19D 107.9 . . ?
C19 C20 C21 112.2(3) . . ?
C19 C20 H20A 109.2 . . ?
C21 C20 H20A 109.2 . . ?
C19 C20 H20B 109.2 . . ?
C21 C20 H20B 109.2 . . ?
H20A C20 H20B 107.9 . . ?
C21' C20' C19' 111.5(3) . . ?
C21' C20' H20C 109.3 . . ?
C19' C20' H20C 109.3 . . ?
C21' C20' H20D 109.3 . . ?
C19' C20' H20D 109.3 . . ?
H20C C20' H20D 108.0 . . ?
C20 C21 C22 111.9(3) . . ?
C20 C21 H21A 109.2 . . ?
C22 C21 H21A 109.2 . . ?
C20 C21 H21B 109.2 . . ?
C22 C21 H21B 109.2 . . ?
H21A C21 H21B 107.9 . . ?
C20' C21' C22' 110.9(3) . . ?
C20' C21' H21C 109.5 . . ?
C22' C21' H21C 109.5 . . ?
C20' C21' H21D 109.5 . . ?
C22' C21' H21D 109.5 . . ?
H21C C21' H21D 108.0 . . ?
C21 C22 C17 111.2(3) . . ?
C21 C22 H22A 109.4 . . ?
C17 C22 H22A 109.4 . . ?
C21 C22 H22B 109.4 . . ?
C17 C22 H22B 109.4 . . ?
H22A C22 H22B 108.0 . . ?
C21' C22' C17' 111.2(3) . . ?
C21' C22' H22C 109.4 . . ?
C17' C22' H22C 109.4 . . ?
C21' C22' H22D 109.4 . . ?
C17' C22' H22D 109.4 . . ?
H22C C22' H22D 108.0 . . ?

loop_
_geom_bond_atom_site_label_1
_geom_bond_atom_site_label_2
_geom_bond_distance
_geom_bond_site_symmetry_2
_geom_bond_publ_flag
P1 C1 1.827(3) . ?
P1 C11 1.839(3) . ?
P1 B1 2.016(3) 2_576 ?
P1 B1 2.018(3) . ?
C1' C2' 1.374(4) . ?
C1' C10' 1.422(4) . ?
C1' P2 1.814(3) . ?
C1 C2 1.372(4) . ?
C1 C10 1.417(4) . ?
B1 C17 1.616(4) . ?
B1 C9 1.626(4) . ?
P2 C11' 1.835(3) . ?
P2 B2 2.001(3) 2_667 ?
P2 B2 2.023(4) . ?
C2' C3' 1.409(4) . ?
C2' H2' 0.9500 . ?
C2 C3 1.413(4) . ?
C2 H2 0.9500 . ?
B2 C17' 1.624(5) . ?
B2 C9' 1.649(4) . ?
C3' C4' 1.367(5) . ?
C3' H3' 0.9500 . ?
C3 C4 1.364(5) . ?
C3 H3 0.9500 . ?
C4 C5 1.417(4) . ?
C4 H4 0.9500 . ?
C4' C5' 1.416(4) . ?
C4' H4' 0.9500 . ?
C5' C6' 1.415(4) . ?
C5' C10' 1.422(4) . ?
C5 C6 1.418(4) . ?
C5 C10 1.419(4) . ?
C6 C7 1.359(4) . ?
C6 H6 0.9500 . ?
C6' C7' 1.359(4) . ?
C6' H6' 0.9500 . ?
C7 C8 1.410(4) . ?
C7 H7 0.9500 . ?
C7' C8' 1.415(4) . ?
C7' H7' 0.9500 . ?
C8 C9 1.378(4) . ?
C8 H8 0.9500 . ?
C8' C9' 1.376(4) . ?
C8' H8' 0.9500 . ?
C9 C10 1.434(4) . ?
C9' C10' 1.427(4) . ?
C12 C13 1.531(4) . ?
C12 C11 1.538(4) . ?
C12 H12A 0.9900 . ?
C12 H12B 0.9900 . ?
C12' C13' 1.529(4) . ?
C12' C11' 1.530(4) . ?
C12' H12C 0.9900 . ?
C12' H12D 0.9900 . ?
C11 C16 1.527(4) . ?
C11 H11 1.0000 . ?
C11' C16' 1.542(4) . ?
C11' H11' 1.0000 . ?
C13 C14 1.514(5) . ?
C13 H13A 0.9900 . ?
C13 H13B 0.9900 . ?
C13' C14' 1.520(4) . ?
C13' H13C 0.9900 . ?
C13' H13D 0.9900 . ?
C14 C15 1.522(4) . ?
C14 H14A 0.9900 . ?
C14 H14B 0.9900 . ?
C14' C15' 1.516(5) . ?
C14' H14C 0.9900 . ?
C14' H14D 0.9900 . ?
C16 C15 1.531(4) . ?
C16 H16A 0.9900 . ?
C16 H16B 0.9900 . ?
C16' C15' 1.530(4) . ?
C16' H16C 0.9900 . ?
C16' H16D 0.9900 . ?
C15 H15A 0.9900 . ?
C15 H15B 0.9900 . ?
C15' H15C 0.9900 . ?
C15' H15D 0.9900 . ?
C17 C22 1.533(4) . ?
C17 C18 1.535(4) . ?
C17 H17 1.0000 . ?
C17' C22' 1.534(4) . ?
C17' C18' 1.545(4) . ?
C17' H17' 1.0000 . ?
C18 C19 1.523(4) . ?
C18 H18A 0.9900 . ?
C18 H18B 0.9900 . ?
C18' C19' 1.529(5) . ?
C18' H18C 0.9900 . ?
C18' H18D 0.9900 . ?
C19 C20 1.519(5) . ?
C19 H19A 0.9900 . ?
C19 H19B 0.9900 . ?
C19' C20' 1.525(5) . ?
C19' H19C 0.9900 . ?
C19' H19D 0.9900 . ?
C20 C21 1.524(5) . ?
C20 H20A 0.9900 . ?
C20 H20B 0.9900 . ?
C20' C21' 1.519(5) . ?
C20' H20C 0.9900 . ?
C20' H20D 0.9900 . ?
C21 C22 1.528(4) . ?
C21 H21A 0.9900 . ?
C21 H21B 0.9900 . ?
C21' C22' 1.527(4) . ?
C21' H21C 0.9900 . ?
C21' H21D 0.9900 . ?
C22 H22A 0.9900 . ?
C22 H22B 0.9900 . ?
C22' H22C 0.9900 . ?
C22' H22D 0.9900 . ?
